data_2222633
loop_
_publ_author_name
'Balasubramani, Kasthuri'
'Fun, Hoong-Kun'

_publ_section_title
;
 4,6-Dimethoxy-2-(methylsulfanyl)pyrimidine
;
_journal_coeditor_code CI2850
_journal_issue 8
_journal_name_full 'Acta Crystallographica Section E'
_journal_page_first o1895
_journal_paper_doi 10.1107/S1600536809027263
_journal_volume 65
_journal_year 2009
_chemical_formula_iupac 'C7 H10 N2 O2 S'
_chemical_formula_moiety 'C7 H10 N2 O2 S'
_chemical_formula_sum 'C7 H10 N2 O2 S'
_chemical_formula_weight 186.23
_chemical_name_systematic
;
4,6-Dimethoxy-2-(methylsulfanyl)pyrimidine
;
_space_group_IT_number 19
_symmetry_cell_setting orthorhombic
_symmetry_space_group_name_Hall 'P 2ac 2ab'
_symmetry_space_group_name_H-M 'P 21 21 21'
_atom_sites_solution_hydrogens geom
_atom_sites_solution_primary direct
_atom_sites_solution_secondary difmap
_audit_creation_method SHELXL-97
_cell_angle_alpha 90.00
_cell_angle_beta 90.00
_cell_angle_gamma 90.00
_cell_formula_units_Z 4
_cell_length_a 3.9537(2)
_cell_length_b 7.1822(4)
_cell_length_c 30.5723(15)
_cell_measurement_reflns_used 3133
_cell_measurement_temperature 100.00(10)
_cell_measurement_theta_max 30.68
_cell_measurement_theta_min 2.66
_cell_volume 868.14(8)
_computing_cell_refinement 'SAINT (Bruker, 2005)'
_computing_data_collection 'APEX2 (Bruker, 2005)'
_computing_data_reduction 'SAINT (Bruker, 2005)'
_computing_molecular_graphics 'SHELXTL (Sheldrick, 2008)'
_computing_publication_material 'SHELXTL (Sheldrick, 2008) and PLATON (Spek, 2009)'
_computing_structure_refinement 'SHELXTL (Sheldrick, 2008)'
_computing_structure_solution 'SHELXTL (Sheldrick, 2008)'
_diffrn_ambient_temperature 100.00(10)
_diffrn_measured_fraction_theta_full 0.987
_diffrn_measured_fraction_theta_max 0.987
_diffrn_measurement_device_type
;
Bruker SMART APEXII CCD area-detector
;
_diffrn_measurement_method '\f and \w'
_diffrn_radiation_monochromator graphite
_diffrn_radiation_source 'fine-focus sealed tube'
_diffrn_radiation_type MoK\a
_diffrn_radiation_wavelength 0.71073
_diffrn_reflns_av_R_equivalents 0.0327
_diffrn_reflns_av_sigmaI/netI 0.0392
_diffrn_reflns_limit_h_max 4
_diffrn_reflns_limit_h_min -4
_diffrn_reflns_limit_k_max 8
_diffrn_reflns_limit_k_min -6
_diffrn_reflns_limit_l_max 37
_diffrn_reflns_limit_l_min -37
_diffrn_reflns_number 4467
_diffrn_reflns_theta_full 25.99
_diffrn_reflns_theta_max 25.99
_diffrn_reflns_theta_min 1.33
_diffrn_standards_number 0
_exptl_absorpt_coefficient_mu 0.333
_exptl_absorpt_correction_T_max 0.9845
_exptl_absorpt_correction_T_min 0.8383
_exptl_absorpt_correction_type multi-scan
_exptl_absorpt_process_details '(SADABS; Bruker, 2005)'
_exptl_crystal_colour yellow
_exptl_crystal_density_diffrn 1.425
_exptl_crystal_density_method 'not measured'
_exptl_crystal_description Plate
_exptl_crystal_F_000 392
_exptl_crystal_size_max 0.55
_exptl_crystal_size_mid 0.31
_exptl_crystal_size_min 0.05
_refine_diff_density_max 0.424
_refine_diff_density_min -0.474
_refine_ls_abs_structure_details 'Flack (1983), 584 Friedel pairs'
_refine_ls_abs_structure_Flack 0.2(2)
_refine_ls_extinction_method none
_refine_ls_goodness_of_fit_ref 1.279
_refine_ls_hydrogen_treatment constr
_refine_ls_matrix_type full
_refine_ls_number_parameters 112
_refine_ls_number_reflns 1620
_refine_ls_number_restraints 0
_refine_ls_restrained_S_all 1.279
_refine_ls_R_factor_all 0.0582
_refine_ls_R_factor_gt 0.0555
_refine_ls_shift/su_max 0.001
_refine_ls_shift/su_mean 0.000
_refine_ls_structure_factor_coef Fsqd
_refine_ls_weighting_details 'calc w=1/[\s^2^(Fo^2^)+2.7239P] where P=(Fo^2^+2Fc^2^)/3'
_refine_ls_weighting_scheme calc
_refine_ls_wR_factor_gt 0.1316
_refine_ls_wR_factor_ref 0.1329
_reflns_number_gt 1555
_reflns_number_total 1620
_reflns_threshold_expression I>2\s(I)
_cod_data_source_file ci2850.cif
_cod_data_source_block I
_cod_depositor_comments
;
The following automatic conversions were performed:
'_symmetry_cell_setting' value 'Orthorhombic' changed to 'orthorhombic'
according to '/home/saulius/struct/CIF-dictionaries/cif_core.dic'
dictionary named 'cif_core.dic' version 2.4.1 from 2010-06-29.

Automatic conversion script
Id: cif_fix_enum 1527 2010-12-29 10:47:43Z saulius 

The following automatic conversions were performed:

'_symmetry_cell_setting' value 'Orthorhombic' changed to
'orthorhombic' according to
/home/saulius/struct/CIF-dictionaries/cif_core.dic dictionary named
'cif_core.dic' version 2.4.1 from 2010-06-29.

Automatic conversion script
Id: cif_fix_values 1715 2011-07-08 13:25:40Z adriana 
;
_cod_database_code 2222633
_cod_database_fobs_code 2222633

loop_
_symmetry_equiv_pos_as_xyz
'x, y, z'
'-x+1/2, -y, z+1/2'
'-x, y+1/2, -z+1/2'
'x+1/2, -y+1/2, -z'

loop_
_atom_site_type_symbol
_atom_site_label
_atom_site_fract_x
_atom_site_fract_y
_atom_site_fract_z
_atom_site_U_iso_or_equiv
_atom_site_adp_type
_atom_site_calc_flag
_atom_site_refinement_flags
_atom_site_occupancy
_atom_site_disorder_assembly
_atom_site_disorder_group
S S1 0.6163(3) 0.16537(16) 0.05410(4) 0.0194(3) Uani d . 1 . .
O O1 0.7269(9) 0.2088(4) 0.21365(10) 0.0207(8) Uani d . 1 . .
O O2 1.1384(9) -0.3287(4) 0.14636(9) 0.0200(7) Uani d . 1 . .
N N1 0.6864(9) 0.1795(5) 0.13848(11) 0.0140(8) Uani d . 1 . .
N N2 0.8979(11) -0.0980(5) 0.10377(11) 0.0177(8) Uani d . 1 . .
C C1 0.7499(12) 0.0691(6) 0.10392(14) 0.0163(9) Uani d . 1 . .
C C2 0.9874(12) -0.1607(7) 0.14346(14) 0.0190(10) Uani d . 1 . .
C C3 0.9362(12) -0.0645(6) 0.18210(14) 0.0184(10) Uani d . 1 . .
H H3A 0.9998 -0.1113 0.2092 0.022 Uiso calc R 1 . .
C C4 0.7818(11) 0.1081(7) 0.17698(13) 0.0159(9) Uani d . 1 . .
C C5 0.7262(13) -0.0160(7) 0.01606(14) 0.0206(10) Uani d . 1 . .
H H5A 0.6651 0.0217 -0.0130 0.031 Uiso calc R 1 . .
H H5B 0.6069 -0.1279 0.0236 0.031 Uiso calc R 1 . .
H H5C 0.9653 -0.0385 0.0173 0.031 Uiso calc R 1 . .
C C6 0.5624(13) 0.3873(6) 0.20817(14) 0.0200(10) Uani d . 1 . .
H H6A 0.5276 0.4436 0.2363 0.030 Uiso calc R 1 . .
H H6B 0.3481 0.3699 0.1940 0.030 Uiso calc R 1 . .
H H6C 0.7023 0.4670 0.1906 0.030 Uiso calc R 1 . .
C C7 1.1937(13) -0.4273(7) 0.10586(14) 0.0210(11) Uani d . 1 . .
H H7A 1.3211 -0.5385 0.1115 0.032 Uiso calc R 1 . .
H H7B 1.3170 -0.3492 0.0860 0.032 Uiso calc R 1 . .
H H7C 0.9797 -0.4598 0.0931 0.032 Uiso calc R 1 . .

loop_
_atom_site_aniso_label
_atom_site_aniso_U_11
_atom_site_aniso_U_22
_atom_site_aniso_U_33
_atom_site_aniso_U_12
_atom_site_aniso_U_13
_atom_site_aniso_U_23
S1 0.0226(6) 0.0161(5) 0.0194(5) 0.0009(6) -0.0013(5) 0.0026(5)
O1 0.0265(19) 0.0147(16) 0.0207(15) 0.0071(14) 0.0014(14) -0.0017(12)
O2 0.0249(17) 0.0127(14) 0.0225(14) 0.0059(18) 0.0005(14) 0.0001(13)
N1 0.0059(18) 0.0141(17) 0.0221(17) -0.0036(16) 0.0012(13) 0.0001(15)
N2 0.019(2) 0.0143(17) 0.0200(17) 0.0012(19) -0.0030(17) 0.0004(14)
C1 0.019(2) 0.012(2) 0.019(2) -0.006(2) -0.0011(19) 0.0031(16)
C2 0.018(2) 0.016(2) 0.023(2) 0.000(2) 0.0023(17) 0.005(2)
C3 0.020(3) 0.016(2) 0.019(2) 0.001(2) 0.0027(19) 0.0040(18)
C4 0.010(2) 0.019(2) 0.018(2) -0.0014(19) 0.0056(17) 0.0014(17)
C5 0.017(3) 0.024(2) 0.021(2) 0.001(2) -0.0007(19) 0.0000(19)
C6 0.022(3) 0.012(2) 0.026(2) 0.010(2) 0.003(2) -0.0018(18)
C7 0.021(3) 0.017(2) 0.026(2) 0.007(2) -0.0007(19) -0.0013(18)

loop_
_atom_type_symbol
_atom_type_description
_atom_type_scat_dispersion_real
_atom_type_scat_dispersion_imag
_atom_type_scat_source
C C 0.0033 0.0016 'International Tables Vol C Tables 4.2.6.8 and 6.1.1.4'
H H 0.0000 0.0000 'International Tables Vol C Tables 4.2.6.8 and 6.1.1.4'
N N 0.0061 0.0033 'International Tables Vol C Tables 4.2.6.8 and 6.1.1.4'
O O 0.0106 0.0060 'International Tables Vol C Tables 4.2.6.8 and 6.1.1.4'
S S 0.1246 0.1234 'International Tables Vol C Tables 4.2.6.8 and 6.1.1.4'

loop_
_geom_angle_atom_site_label_1
_geom_angle_atom_site_label_2
_geom_angle_atom_site_label_3
_geom_angle_site_symmetry_1
_geom_angle_site_symmetry_3
_geom_angle
_geom_angle_publ_flag
C1 S1 C5 . . 101.7(2) ?
C4 O1 C6 . . 116.8(3) ?
C2 O2 C7 . . 116.7(3) ?
C4 N1 C1 . . 114.4(4) ?
C1 N2 C2 . . 114.5(4) ?
N2 C1 N1 . . 127.9(4) ?
N2 C1 S1 . . 118.9(3) ?
N1 C1 S1 . . 113.2(3) ?
N2 C2 O2 . . 118.4(4) ?
N2 C2 C3 . . 124.5(4) ?
O2 C2 C3 . . 117.1(4) ?
C2 C3 C4 . . 114.4(4) ?
C2 C3 H3A . . 122.8 ?
C4 C3 H3A . . 122.8 ?
N1 C4 O1 . . 118.6(4) ?
N1 C4 C3 . . 124.4(4) ?
O1 C4 C3 . . 117.0(4) ?
S1 C5 H5A . . 109.5 ?
S1 C5 H5B . . 109.5 ?
H5A C5 H5B . . 109.5 ?
S1 C5 H5C . . 109.5 ?
H5A C5 H5C . . 109.5 ?
H5B C5 H5C . . 109.5 ?
O1 C6 H6A . . 109.5 ?
O1 C6 H6B . . 109.5 ?
H6A C6 H6B . . 109.5 ?
O1 C6 H6C . . 109.5 ?
H6A C6 H6C . . 109.5 ?
H6B C6 H6C . . 109.5 ?
O2 C7 H7A . . 109.5 ?
O2 C7 H7B . . 109.5 ?
H7A C7 H7B . . 109.5 ?
O2 C7 H7C . . 109.5 ?
H7A C7 H7C . . 109.5 ?
H7B C7 H7C . . 109.5 ?

loop_
_geom_bond_atom_site_label_1
_geom_bond_atom_site_label_2
_geom_bond_site_symmetry_2
_geom_bond_distance
_geom_bond_publ_flag
S1 C1 . 1.754(4) ?
S1 C5 . 1.799(5) ?
O1 C4 . 1.352(5) ?
O1 C6 . 1.448(5) ?
O2 C2 . 1.349(6) ?
O2 C7 . 1.443(5) ?
N1 C4 . 1.338(5) ?
N1 C1 . 1.345(6) ?
N2 C1 . 1.335(6) ?
N2 C2 . 1.342(6) ?
C2 C3 . 1.384(6) ?
C3 C4 . 1.390(7) ?
C3 H3A . 0.93 ?
C5 H5A . 0.96 ?
C5 H5B . 0.96 ?
C5 H5C . 0.96 ?
C6 H6A . 0.96 ?
C6 H6B . 0.96 ?
C6 H6C . 0.96 ?
C7 H7A . 0.96 ?
C7 H7B . 0.96 ?
C7 H7C . 0.96 ?

loop_
_geom_hbond_atom_site_label_D
_geom_hbond_atom_site_label_H
_geom_hbond_atom_site_label_A
_geom_hbond_site_symmetry_A
_geom_hbond_distance_DH
_geom_hbond_distance_HA
_geom_hbond_distance_DA
_geom_hbond_angle_DHA
C7 H7A N1 1_645 0.96 2.62 3.573(6) 171

loop_
_geom_torsion_atom_site_label_1
_geom_torsion_atom_site_label_2
_geom_torsion_atom_site_label_3
_geom_torsion_atom_site_label_4
_geom_torsion_site_symmetry_1
_geom_torsion_site_symmetry_2
_geom_torsion_site_symmetry_3
_geom_torsion_site_symmetry_4
_geom_torsion
_geom_torsion_publ_flag
C2 N2 C1 N1 . . . . 0.9(7) ?
C2 N2 C1 S1 . . . . -179.3(3) ?
C4 N1 C1 N2 . . . . -1.1(7) ?
C4 N1 C1 S1 . . . . 179.1(3) ?
C5 S1 C1 N2 . . . . 1.6(4) ?
C5 S1 C1 N1 . . . . -178.5(3) ?
C1 N2 C2 O2 . . . . 179.9(4) ?
C1 N2 C2 C3 . . . . -0.2(7) ?
C7 O2 C2 N2 . . . . 0.4(6) ?
C7 O2 C2 C3 . . . . -179.4(4) ?
N2 C2 C3 C4 . . . . -0.3(7) ?
O2 C2 C3 C4 . . . . 179.6(4) ?
C1 N1 C4 O1 . . . . -179.7(4) ?
C1 N1 C4 C3 . . . . 0.4(6) ?
C6 O1 C4 N1 . . . . 0.9(6) ?
C6 O1 C4 C3 . . . . -179.3(4) ?
C2 C3 C4 N1 . . . . 0.1(7) ?
C2 C3 C4 O1 . . . . -179.7(4) ?

loop_
_cod_related_entry_id
_cod_related_entry_database
_cod_related_entry_code
1 ChemSpider 2028227
